data_4083731
loop_
_publ_author_name
'Li, Jing'
'Noyori, Shintaro'
'Nakajima, Kiyohiko'
'Nishihara, Yasushi'

_publ_section_title
;
 New Entry to the Synthesis of \a-Iminonitriles by Lewis Acid Mediated
 Isomerization of Cyano-Substituted Iminoisobenzofurans Prepared by
 Palladium-Catalyzed Three-Component Coupling of Arynes, Isocyanides,
 and Cyanoformates
;
_journal_name_full Organometallics
_journal_page_first 140623114450000
_journal_paper_doi 10.1021/om500408h
_journal_year 2014
_chemical_formula_moiety 'C19 H26 N2 O2'
_chemical_formula_sum 'C19 H26 N2 O2'
_chemical_formula_weight 314.42
_space_group_IT_number 60
_symmetry_cell_setting orthorhombic
_symmetry_Int_Tables_number 60
_symmetry_space_group_name_Hall '-P 2n 2ab'
_symmetry_space_group_name_H-M 'P b c n'
_atom_sites_solution_hydrogens geom
_atom_sites_solution_primary direct
_atom_sites_solution_secondary difmap
_audit_creation_method SHELXL-97
_cell_angle_alpha 90.00
_cell_angle_beta 90.00
_cell_angle_gamma 90.00
_cell_formula_units_Z 8
_cell_length_a 16.6570(3)
_cell_length_b 8.0848(2)
_cell_length_c 27.9824(5)
_cell_measurement_reflns_used 29983
_cell_measurement_temperature 298
_cell_measurement_theta_max 27.57
_cell_measurement_theta_min 3.15
_cell_volume 3768.35(13)
_computing_cell_refinement CrystalClear
_computing_data_collection CrystalClear
_computing_data_reduction CrystalClear
_computing_molecular_graphics 'CrystalStructure 4.0 (Rigaku, 2010)'
_computing_publication_material 'CrystalStructure 4.0'
_computing_structure_refinement 'SHELXL-97 (Sheldrick, 2008)'
_computing_structure_solution 'SIR2004 (Burla, et al., 2005)'
_diffrn_ambient_temperature 298
_diffrn_detector_area_resol_mean 6.849
_diffrn_measured_fraction_theta_full 0.998
_diffrn_measured_fraction_theta_max 0.998
_diffrn_measurement_device_type 'Rigaku SCX mini'
_diffrn_measurement_method \w
_diffrn_radiation_monochromator graphite
_diffrn_radiation_source 'sealed tube'
_diffrn_radiation_type MoK\a
_diffrn_radiation_wavelength 0.71075
_diffrn_reflns_av_R_equivalents 0.0554
_diffrn_reflns_av_sigmaI/netI 0.0297
_diffrn_reflns_limit_h_max 21
_diffrn_reflns_limit_h_min -21
_diffrn_reflns_limit_k_max 10
_diffrn_reflns_limit_k_min -10
_diffrn_reflns_limit_l_max 36
_diffrn_reflns_limit_l_min -36
_diffrn_reflns_number 36406
_diffrn_reflns_theta_full 27.48
_diffrn_reflns_theta_max 27.48
_diffrn_reflns_theta_min 3.16
_exptl_absorpt_coefficient_mu 0.072
_exptl_absorpt_correction_T_max 0.9858
_exptl_absorpt_correction_T_min 0.9718
_exptl_absorpt_correction_type numerical
_exptl_absorpt_process_details 'NUMABS (Rigaku, 1999)'
_exptl_crystal_colour Colorless
_exptl_crystal_density_diffrn 1.108
_exptl_crystal_density_method 'not measured'
_exptl_crystal_description Prism
_exptl_crystal_F_000 1360
_exptl_crystal_size_max 0.40
_exptl_crystal_size_mid 0.30
_exptl_crystal_size_min 0.20
_refine_diff_density_max 0.257
_refine_diff_density_min -0.203
_refine_diff_density_rms 0.036
_refine_ls_extinction_method none
_refine_ls_goodness_of_fit_ref 1.098
_refine_ls_hydrogen_treatment noref
_refine_ls_matrix_type full
_refine_ls_number_parameters 208
_refine_ls_number_reflns 4326
_refine_ls_number_restraints 0
_refine_ls_restrained_S_all 1.098
_refine_ls_R_factor_all 0.0955
_refine_ls_R_factor_gt 0.0678
_refine_ls_shift/su_max 0.002
_refine_ls_shift/su_mean 0.000
_refine_ls_structure_factor_coef Fsqd
_refine_ls_weighting_details 'calc w=1/[\s^2^(Fo^2^)+(0.0682P)^2^+1.3798P] where P=(Fo^2^+2Fc^2^)/3'
_refine_ls_weighting_scheme calc
_refine_ls_wR_factor_gt 0.1587
_refine_ls_wR_factor_ref 0.1738
_reflns_number_gt 3121
_reflns_number_total 4326
_reflns_threshold_expression >2sigma(I)
_cod_data_source_file om500408h_si_001.cif
_cod_data_source_block yn14x
_cod_database_code 4083731

loop_
_symmetry_equiv_pos_as_xyz
'x, y, z'
'-x+1/2, y+1/2, z'
'x, -y, z+1/2'
'-x+1/2, -y+1/2, z+1/2'
'-x, -y, -z'
'x-1/2, -y-1/2, -z'
'-x, y, -z-1/2'
'x-1/2, y-1/2, -z-1/2'

loop_
_atom_site_label
_atom_site_type_symbol
_atom_site_fract_x
_atom_site_fract_y
_atom_site_fract_z
_atom_site_U_iso_or_equiv
_atom_site_adp_type
_atom_site_occupancy
_atom_site_symmetry_multiplicity
_atom_site_calc_flag
_atom_site_refinement_flags
O1 O 0.52693(7) 0.09480(18) 0.59552(4) 0.0467(4) Uani 1 1 d .
O2 O 0.65213(8) 0.1642(2) 0.56374(5) 0.0545(4) Uani 1 1 d .
N1 N 0.45772(9) 0.1236(2) 0.66881(6) 0.0439(4) Uani 1 1 d .
N2 N 0.58336(14) -0.1893(3) 0.51488(8) 0.0856(7) Uani 1 1 d .
C1 C 0.51715(10) 0.0776(2) 0.64499(6) 0.0390(4) Uani 1 1 d .
C2 C 0.58974(10) -0.0043(2) 0.66334(7) 0.0394(4) Uani 1 1 d .
C3 C 0.60899(12) -0.0510(3) 0.70960(7) 0.0488(5) Uani 1 1 d .
H1 H 0.5747 -0.0287 0.7350 0.059 Uiso 1 1 calc R
C4 C 0.68099(13) -0.1320(3) 0.71641(8) 0.0570(6) Uani 1 1 d .
H2 H 0.6954 -0.1654 0.7470 0.068 Uiso 1 1 calc R
C5 C 0.73211(13) -0.1645(3) 0.67872(8) 0.0626(6) Uani 1 1 d .
H3 H 0.7799 -0.2207 0.6844 0.075 Uiso 1 1 calc R
C6 C 0.71349(12) -0.1151(3) 0.63272(8) 0.0576(6) Uani 1 1 d .
H4 H 0.7481 -0.1355 0.6073 0.069 Uiso 1 1 calc R
C7 C 0.64154(11) -0.0343(2) 0.62602(7) 0.0427(5) Uani 1 1 d .
C8 C 0.60483(11) 0.0370(3) 0.58100(7) 0.0452(5) Uani 1 1 d .
C9 C 0.59130(13) -0.0909(3) 0.54330(8) 0.0569(6) Uani 1 1 d .
C10 C 0.62231(15) 0.2473(4) 0.52116(8) 0.0737(7) Uani 1 1 d .
H5 H 0.5699 0.2947 0.5275 0.088 Uiso 1 1 calc R
H6 H 0.6171 0.1686 0.4952 0.088 Uiso 1 1 calc R
C11 C 0.6790(2) 0.3784(5) 0.50780(13) 0.1213(15) Uani 1 1 d .
H7 H 0.6814 0.4592 0.5329 0.146 Uiso 1 1 calc R
H8 H 0.6612 0.4303 0.4788 0.146 Uiso 1 1 calc R
H9 H 0.7312 0.3313 0.5030 0.146 Uiso 1 1 calc R
C12 C 0.38696(11) 0.2081(3) 0.64798(7) 0.0474(5) Uani 1 1 d .
C13 C 0.32877(14) 0.2334(4) 0.68988(10) 0.0816(9) Uani 1 1 d .
H10 H 0.3105 0.1278 0.7012 0.098 Uiso 1 1 calc R
H11 H 0.2836 0.2976 0.6794 0.098 Uiso 1 1 calc R
H12 H 0.3558 0.2906 0.7153 0.098 Uiso 1 1 calc R
C14 C 0.34598(14) 0.0954(3) 0.61153(10) 0.0694(7) Uani 1 1 d .
H13 H 0.3782 0.0892 0.5831 0.083 Uiso 1 1 calc R
H14 H 0.2941 0.1394 0.6037 0.083 Uiso 1 1 calc R
H15 H 0.3399 -0.0133 0.6249 0.083 Uiso 1 1 calc R
C15 C 0.40787(12) 0.3722(2) 0.62290(7) 0.0466(5) Uani 1 1 d .
H16 H 0.4374 0.3426 0.5943 0.056 Uiso 1 1 calc R
H17 H 0.3573 0.4189 0.6122 0.056 Uiso 1 1 calc R
C16 C 0.45465(14) 0.5150(3) 0.64623(9) 0.0601(6) Uani 1 1 d .
C17 C 0.53892(18) 0.4693(4) 0.66105(15) 0.1106(13) Uani 1 1 d .
H18 H 0.5370 0.4033 0.6896 0.133 Uiso 1 1 calc R
H19 H 0.5692 0.5682 0.6671 0.133 Uiso 1 1 calc R
H20 H 0.5642 0.4074 0.6359 0.133 Uiso 1 1 calc R
C18 C 0.4129(2) 0.5946(6) 0.68748(16) 0.1406(17) Uani 1 1 d .
H21 H 0.3583 0.6184 0.6789 0.169 Uiso 1 1 calc R
H22 H 0.4399 0.6955 0.6957 0.169 Uiso 1 1 calc R
H23 H 0.4136 0.5209 0.7144 0.169 Uiso 1 1 calc R
C19 C 0.4615(3) 0.6468(4) 0.60720(15) 0.1439(19) Uani 1 1 d .
H24 H 0.4977 0.6092 0.5828 0.173 Uiso 1 1 calc R
H25 H 0.4815 0.7477 0.6208 0.173 Uiso 1 1 calc R
H26 H 0.4095 0.6663 0.5934 0.173 Uiso 1 1 calc R

loop_
_atom_site_aniso_label
_atom_site_aniso_U_11
_atom_site_aniso_U_22
_atom_site_aniso_U_33
_atom_site_aniso_U_23
_atom_site_aniso_U_13
_atom_site_aniso_U_12
O1 0.0381(7) 0.0641(9) 0.0380(7) 0.0018(6) -0.0012(5) 0.0076(6)
O2 0.0443(7) 0.0771(10) 0.0419(7) 0.0076(7) -0.0047(6) -0.0080(7)
N1 0.0354(8) 0.0500(9) 0.0464(9) 0.0062(7) 0.0038(7) 0.0038(7)
N2 0.0888(16) 0.1023(18) 0.0658(14) -0.0295(13) -0.0051(12) -0.0004(14)
C1 0.0364(9) 0.0416(10) 0.0390(9) 0.0026(8) -0.0015(7) -0.0024(8)
C2 0.0342(9) 0.0416(10) 0.0423(10) -0.0001(8) -0.0008(7) 0.0011(8)
C3 0.0436(11) 0.0605(13) 0.0423(11) 0.0036(9) 0.0002(8) 0.0045(9)
C4 0.0515(12) 0.0700(15) 0.0495(12) 0.0091(11) -0.0086(10) 0.0092(11)
C5 0.0452(12) 0.0749(15) 0.0678(14) 0.0048(12) -0.0062(10) 0.0211(11)
C6 0.0442(11) 0.0751(15) 0.0536(12) -0.0045(11) 0.0043(9) 0.0162(11)
C7 0.0391(10) 0.0476(11) 0.0414(10) -0.0038(8) -0.0014(8) 0.0023(8)
C8 0.0364(9) 0.0599(12) 0.0393(10) -0.0036(9) -0.0004(8) 0.0013(9)
C9 0.0491(12) 0.0764(15) 0.0451(11) -0.0086(11) -0.0010(9) 0.0010(11)
C10 0.0672(15) 0.102(2) 0.0522(13) 0.0239(13) -0.0117(11) -0.0139(15)
C11 0.111(3) 0.155(3) 0.097(2) 0.069(2) -0.033(2) -0.050(2)
C12 0.0336(9) 0.0564(12) 0.0523(11) 0.0112(10) 0.0033(8) 0.0059(9)
C13 0.0528(13) 0.109(2) 0.0826(18) 0.0348(16) 0.0277(12) 0.0314(15)
C14 0.0431(12) 0.0637(15) 0.1015(19) 0.0094(14) -0.0172(12) -0.0080(11)
C15 0.0436(10) 0.0481(11) 0.0481(11) 0.0045(9) -0.0019(8) 0.0054(9)
C16 0.0609(14) 0.0502(12) 0.0693(15) -0.0084(11) -0.0054(11) 0.0025(11)
C17 0.0694(18) 0.0724(19) 0.190(4) -0.035(2) -0.032(2) -0.0088(15)
C18 0.115(3) 0.151(4) 0.157(4) -0.096(3) 0.025(3) -0.015(3)
C19 0.228(5) 0.071(2) 0.133(3) 0.019(2) -0.041(3) -0.059(3)

loop_
_atom_type_symbol
_atom_type_description
_atom_type_scat_dispersion_real
_atom_type_scat_dispersion_imag
_atom_type_scat_source
C C 0.0033 0.0016 'International Tables Vol C Tables 4.2.6.8 and 6.1.1.4'
H H 0.0000 0.0000 'International Tables Vol C Tables 4.2.6.8 and 6.1.1.4'
N N 0.0061 0.0033 'International Tables Vol C Tables 4.2.6.8 and 6.1.1.4'
O O 0.0106 0.0060 'International Tables Vol C Tables 4.2.6.8 and 6.1.1.4'

loop_
_geom_angle_atom_site_label_1
_geom_angle_atom_site_label_2
_geom_angle_atom_site_label_3
_geom_angle
C1 O1 C8 110.59(13)
C8 O2 C10 115.79(16)
C1 N1 C12 123.87(16)
N1 C1 O1 126.12(16)
N1 C1 C2 126.77(17)
O1 C1 C2 107.11(15)
C7 C2 C3 121.03(17)
C7 C2 C1 109.26(16)
C3 C2 C1 129.71(17)
C4 C3 C2 117.36(19)
C4 C3 H1 121.3
C2 C3 H1 121.3
C3 C4 C5 121.39(19)
C3 C4 H2 119.3
C5 C4 H2 119.3
C4 C5 C6 121.17(19)
C4 C5 H3 119.4
C6 C5 H3 119.4
C7 C6 C5 117.31(19)
C7 C6 H4 121.3
C5 C6 H4 121.3
C2 C7 C6 121.72(18)
C2 C7 C8 108.11(16)
C6 C7 C8 130.16(18)
O2 C8 O1 111.80(16)
O2 C8 C9 110.73(16)
O1 C8 C9 106.75(15)
O2 C8 C7 110.10(15)
O1 C8 C7 104.66(14)
C9 C8 C7 112.64(18)
N2 C9 C8 177.9(2)
O2 C10 C11 108.8(2)
O2 C10 H5 109.9
C11 C10 H5 109.9
O2 C10 H6 109.9
C11 C10 H6 109.9
H5 C10 H6 108.3
C10 C11 H7 109.5
C10 C11 H8 109.5
H7 C11 H8 109.5
C10 C11 H9 109.5
H7 C11 H9 109.5
H8 C11 H9 109.5
N1 C12 C14 110.05(18)
N1 C12 C13 105.27(16)
C14 C12 C13 107.9(2)
N1 C12 C15 113.35(15)
C14 C12 C15 108.08(17)
C13 C12 C15 112.08(19)
C12 C13 H10 109.5
C12 C13 H11 109.5
H10 C13 H11 109.5
C12 C13 H12 109.5
H10 C13 H12 109.5
H11 C13 H12 109.5
C12 C14 H13 109.5
C12 C14 H14 109.5
H13 C14 H14 109.5
C12 C14 H15 109.5
H13 C14 H15 109.5
H14 C14 H15 109.5
C16 C15 C12 124.57(18)
C16 C15 H16 106.2
C12 C15 H16 106.2
C16 C15 H17 106.2
C12 C15 H17 106.2
H16 C15 H17 106.4
C18 C16 C17 109.0(3)
C18 C16 C19 106.6(3)
C17 C16 C19 107.3(3)
C18 C16 C15 114.6(2)
C17 C16 C15 113.8(2)
C19 C16 C15 104.9(2)
C16 C17 H18 109.5
C16 C17 H19 109.5
H18 C17 H19 109.5
C16 C17 H20 109.5
H18 C17 H20 109.5
H19 C17 H20 109.5
C16 C18 H21 109.5
C16 C18 H22 109.5
H21 C18 H22 109.5
C16 C18 H23 109.5
H21 C18 H23 109.5
H22 C18 H23 109.5
C16 C19 H24 109.5
C16 C19 H25 109.5
H24 C19 H25 109.5
C16 C19 H26 109.5
H24 C19 H26 109.5
H25 C19 H26 109.5

loop_
_geom_bond_atom_site_label_1
_geom_bond_atom_site_label_2
_geom_bond_distance
O1 C1 1.401(2)
O1 C8 1.438(2)
O2 C8 1.382(2)
O2 C10 1.455(3)
N1 C1 1.250(2)
N1 C12 1.482(2)
N2 C9 1.133(3)
C1 C2 1.471(2)
C2 C7 1.376(3)
C2 C3 1.386(3)
C3 C4 1.380(3)
C3 H1 0.9300
C4 C5 1.381(3)
C4 H2 0.9300
C5 C6 1.383(3)
C5 H3 0.9300
C6 C7 1.378(3)
C6 H4 0.9300
C7 C8 1.514(3)
C8 C9 1.494(3)
C10 C11 1.467(4)
C10 H5 0.9700
C10 H6 0.9700
C11 H7 0.9600
C11 H8 0.9600
C11 H9 0.9600
C12 C14 1.529(3)
C12 C13 1.535(3)
C12 C15 1.541(3)
C13 H10 0.9600
C13 H11 0.9600
C13 H12 0.9600
C14 H13 0.9600
C14 H14 0.9600
C14 H15 0.9600
C15 C16 1.538(3)
C15 H16 0.9700
C15 H17 0.9700
C16 C18 1.493(4)
C16 C17 1.509(4)
C16 C19 1.530(4)
C17 H18 0.9600
C17 H19 0.9600
C17 H20 0.9600
C18 H21 0.9600
C18 H22 0.9600
C18 H23 0.9600
C19 H24 0.9600
C19 H25 0.9600
C19 H26 0.9600

loop_
_geom_torsion_atom_site_label_1
_geom_torsion_atom_site_label_2
_geom_torsion_atom_site_label_3
_geom_torsion_atom_site_label_4
_geom_torsion
C12 N1 C1 O1 -1.0(3)
C12 N1 C1 C2 178.94(18)
C8 O1 C1 N1 176.43(19)
C8 O1 C1 C2 -3.5(2)
N1 C1 C2 C7 -179.64(19)
O1 C1 C2 C7 0.3(2)
N1 C1 C2 C3 1.0(3)
O1 C1 C2 C3 -179.0(2)
C7 C2 C3 C4 -1.5(3)
C1 C2 C3 C4 177.7(2)
C2 C3 C4 C5 0.3(3)
C3 C4 C5 C6 0.9(4)
C4 C5 C6 C7 -0.9(4)
C3 C2 C7 C6 1.5(3)
C1 C2 C7 C6 -177.84(19)
C3 C2 C7 C8 -177.80(18)
C1 C2 C7 C8 2.8(2)
C5 C6 C7 C2 -0.3(3)
C5 C6 C7 C8 178.9(2)
C10 O2 C8 O1 -62.3(2)
C10 O2 C8 C9 56.6(2)
C10 O2 C8 C7 -178.21(19)
C1 O1 C8 O2 -114.10(17)
C1 O1 C8 C9 124.68(17)
C1 O1 C8 C7 5.1(2)
C2 C7 C8 O2 115.51(18)
C6 C7 C8 O2 -63.8(3)
C2 C7 C8 O1 -4.8(2)
C6 C7 C8 O1 175.9(2)
C2 C7 C8 C9 -120.37(18)
C6 C7 C8 C9 60.4(3)
C8 O2 C10 C11 179.8(3)
C1 N1 C12 C14 61.6(3)
C1 N1 C12 C13 177.6(2)
C1 N1 C12 C15 -59.5(3)
N1 C12 C15 C16 -53.6(3)
C14 C12 C15 C16 -175.8(2)
C13 C12 C15 C16 65.4(3)
C12 C15 C16 C18 -64.5(3)
C12 C15 C16 C17 61.9(3)
C12 C15 C16 C19 178.9(3)
